data_4519369
loop_
_publ_author_name
'Wang, Huijie'
'Duan, Yuefeng'
'Wang, Ying'
'Huang, Yuhang'
'Ge, Kai'
'Wang, Suna'
'Zheng, Baishu'
'Wang, Zhaoxu'
'Bai, Junfeng'
'Duan, Jingui'

_publ_section_title
;
 Anion Regulates <b>scu</b> Topological Porous Coordination Polymers into
 the Acetylene Trap.
;
_journal_issue 11
_journal_name_full 'ACS applied materials &amp; interfaces'
_journal_page_first 13550
_journal_page_last 13559
_journal_paper_doi 10.1021/acsami.2c01940
_journal_volume 14
_journal_year 2022
_chemical_formula_sum 'C26 H20 Cu2 F6 N8 O5 Zr'
_chemical_formula_weight 856.80
_space_group_crystal_system orthorhombic
_space_group_IT_number 65
_space_group_name_Hall '-C 2 2'
_space_group_name_H-M_alt 'C m m m'
_atom_sites_solution_hydrogens mixed
_audit_creation_method SHELXL-2018/3
_cell_angle_alpha 90
_cell_angle_beta 90
_cell_angle_gamma 90
_cell_formula_units_Z 4
_cell_length_a 17.105(11)
_cell_length_b 28.211(18)
_cell_length_c 15.588(10)
_cell_measurement_reflns_used 2551
_cell_measurement_temperature 298(2)
_cell_measurement_theta_max 18.747
_cell_measurement_theta_min 2.344
_cell_volume 7522(8)
_computing_structure_refinement 'SHELXL-2018/3 (Sheldrick, 2018)'
_diffrn_ambient_temperature 298(2)
_diffrn_measured_fraction_theta_full 0.998
_diffrn_measured_fraction_theta_max 0.998
_diffrn_measurement_device_type 'Bruker Smart CCD'
_diffrn_radiation_type MoK\a
_diffrn_radiation_wavelength 0.71073
_diffrn_reflns_av_R_equivalents 0.1017
_diffrn_reflns_av_unetI/netI 0.0705
_diffrn_reflns_Laue_measured_fraction_full 0.998
_diffrn_reflns_Laue_measured_fraction_max 0.998
_diffrn_reflns_limit_h_max 20
_diffrn_reflns_limit_h_min -20
_diffrn_reflns_limit_k_max 33
_diffrn_reflns_limit_k_min -30
_diffrn_reflns_limit_l_max 17
_diffrn_reflns_limit_l_min -18
_diffrn_reflns_number 27487
_diffrn_reflns_point_group_measured_fraction_full 0.998
_diffrn_reflns_point_group_measured_fraction_max 0.998
_diffrn_reflns_theta_full 25.098
_diffrn_reflns_theta_max 25.098
_diffrn_reflns_theta_min 1.306
_exptl_absorpt_coefficient_mu 0.732
_exptl_crystal_colour blue
_exptl_crystal_density_diffrn 0.757
_exptl_crystal_description block
_exptl_crystal_F_000 1696
_exptl_crystal_size_max 0.150
_exptl_crystal_size_mid 0.150
_exptl_crystal_size_min 0.130
_refine_diff_density_max 1.137
_refine_diff_density_min -1.043
_refine_diff_density_rms 0.117
_refine_ls_extinction_method none
_refine_ls_goodness_of_fit_ref 1.046
_refine_ls_hydrogen_treatment constr
_refine_ls_matrix_type full
_refine_ls_number_parameters 118
_refine_ls_number_reflns 3686
_refine_ls_number_restraints 242
_refine_ls_restrained_S_all 1.090
_refine_ls_R_factor_all 0.1071
_refine_ls_R_factor_gt 0.0811
_refine_ls_shift/su_max 0.000
_refine_ls_shift/su_mean 0.000
_refine_ls_structure_factor_coef Fsqd
_refine_ls_weighting_details 'w=1/[\s^2^(Fo^2^)+(0.1700P)^2^+1.2772P] where P=(Fo^2^+2Fc^2^)/3'
_refine_ls_weighting_scheme calc
_refine_ls_wR_factor_gt 0.2393
_refine_ls_wR_factor_ref 0.2589
_reflns_Friedel_coverage 0.000
_reflns_number_gt 2483
_reflns_number_total 3686
_reflns_threshold_expression 'I > 2\s(I)'
_cod_data_source_file am2c01940_si_004.cif
_cod_data_source_block as
_cod_database_code 4519369
_shelx_shelxl_version_number 2018/3
_shelx_space_group_comment
;
The symmetry employed for this shelxl refinement is uniquely defined
by the following loop, which should always be used as a source of
symmetry information in preference to the above space-group names.
They are only intended as comments.
;
_shelx_estimated_absorpt_t_min 0.898
_shelx_estimated_absorpt_t_max 0.911
_platon_squeeze_void_probe_radius 1.20

loop_
_space_group_symop_operation_xyz
'x, y, z'
'-x, -y, z'
'-x, y, -z'
'x, -y, -z'
'x+1/2, y+1/2, z'
'-x+1/2, -y+1/2, z'
'-x+1/2, y+1/2, -z'
'x+1/2, -y+1/2, -z'
'-x, -y, -z'
'x, y, -z'
'x, -y, z'
'-x, y, z'
'-x+1/2, -y+1/2, -z'
'x+1/2, y+1/2, -z'
'x+1/2, -y+1/2, z'
'-x+1/2, y+1/2, z'

loop_
_atom_site_label
_atom_site_type_symbol
_atom_site_fract_x
_atom_site_fract_y
_atom_site_fract_z
_atom_site_U_iso_or_equiv
_atom_site_adp_type
_atom_site_occupancy
_atom_site_site_symmetry_order
_atom_site_calc_flag
_atom_site_refinement_flags_posn
_atom_site_refinement_flags_adp
_atom_site_refinement_flags_occupancy
_atom_site_disorder_assembly
_atom_site_disorder_group
N1 N 0.2209(2) 0.20353(15) 0.0869(3) 0.0565(13) Uani 1 1 d G U . . .
C1 C 0.1435(2) 0.20055(15) 0.1194(3) 0.0566(15) Uani 1 1 d G U . . .
H1 H 0.102224 0.220600 0.105371 0.068 Uiso 1 1 calc R U . . .
N2 N 0.1401(2) 0.16160(17) 0.1769(3) 0.0668(14) Uani 1 1 d G U . . .
C3 C 0.2154(3) 0.14049(19) 0.1801(4) 0.124(3) Uani 1 1 d G U . . .
H3 H 0.229512 0.114301 0.212785 0.149 Uiso 1 1 calc R U . . .
C2 C 0.2653(2) 0.1664(2) 0.1244(4) 0.115(3) Uani 1 1 d G U . . .
H2 H 0.317907 0.160167 0.114316 0.137 Uiso 1 1 calc R U . . .
C4 C 0.000000 0.1630(3) 0.1812(6) 0.063(2) Uani 1 2 d S TU P . .
H4 H -0.000002 0.185263 0.137194 0.076 Uiso 1 2 calc R U P . .
C5 C 0.0699(3) 0.1466(2) 0.2136(4) 0.0573(15) Uani 1 1 d . U . . .
C6 C 0.0707(3) 0.1154(2) 0.2815(4) 0.0482(14) Uani 1 1 d . U . . .
H6 H 0.117749 0.105386 0.305165 0.058 Uiso 1 1 calc R U . . .
C7 C 0.000000 0.0992(3) 0.3141(5) 0.0472(18) Uani 1 2 d S TU P . .
C8 C 0.000000 0.0618(3) 0.3850(5) 0.0434(17) Uani 1 2 d S TU P . .
Cu1 Cu 0.07764(7) 0.000000 0.500000 0.0293(4) Uani 1 4 d S TU P . .
Cu2 Cu 0.250000 0.250000 0.000000 0.0390(4) Uani 1 4 d S TU P . .
F1 F 0.1173(3) 0.28564(18) 0.000000 0.0666(14) Uani 1 2 d S TU P . .
F2 F 0.000000 0.2856(2) 0.1269(4) 0.0868(19) Uani 1 2 d S TU P . .
F3 F 0.000000 0.2186(2) 0.000000 0.0498(16) Uani 1 4 d S TU P . .
F4 F 0.000000 0.3615(4) 0.000000 0.127(4) Uani 1 4 d S TU P . .
O1 O 0.2021(5) 0.000000 0.500000 0.080(3) Uani 1 4 d S TU P . .
H1B H 0.218964 -0.024540 0.525700 0.096 Uiso 0.25 1 d R U P . .
H1C H 0.218964 0.024280 0.526490 0.096 Uiso 0.25 1 d R U P . .
O2 O 0.0651(2) 0.04918(15) 0.4108(3) 0.0496(10) Uani 1 1 d . U . . .
Zr1 Zr 0.000000 0.29056(4) 0.000000 0.0465(4) Uani 1 4 d S TU P . .

loop_
_atom_site_aniso_label
_atom_site_aniso_U_11
_atom_site_aniso_U_22
_atom_site_aniso_U_33
_atom_site_aniso_U_23
_atom_site_aniso_U_13
_atom_site_aniso_U_12
N1 0.048(3) 0.064(3) 0.057(3) 0.013(2) -0.002(2) -0.007(2)
C1 0.052(3) 0.062(3) 0.056(3) 0.024(3) -0.002(3) -0.005(3)
N2 0.051(3) 0.071(3) 0.078(3) 0.040(3) 0.005(2) -0.002(2)
C3 0.093(4) 0.131(5) 0.148(5) 0.069(4) 0.012(4) 0.017(4)
C2 0.088(4) 0.123(5) 0.133(5) 0.058(4) 0.008(4) 0.007(4)
C4 0.065(4) 0.068(5) 0.057(4) 0.032(4) 0.000 0.000
C5 0.048(3) 0.064(3) 0.061(3) 0.026(3) 0.004(2) -0.003(3)
C6 0.044(3) 0.050(3) 0.050(3) 0.019(3) -0.004(2) 0.004(2)
C7 0.052(4) 0.043(4) 0.046(4) 0.017(3) 0.000 0.000
C8 0.051(4) 0.041(4) 0.038(4) 0.009(3) 0.000 0.000
Cu1 0.0350(7) 0.0291(7) 0.0239(6) 0.000 0.000 0.000
Cu2 0.0431(8) 0.0379(8) 0.0359(7) 0.000 0.000 -0.0117(6)
F1 0.052(3) 0.057(3) 0.091(4) 0.000 0.000 -0.012(2)
F2 0.101(4) 0.104(5) 0.056(3) -0.020(3) 0.000 0.000
F3 0.051(4) 0.050(4) 0.048(4) 0.000 0.000 0.000
F4 0.144(9) 0.068(5) 0.169(10) 0.000 0.000 0.000
O1 0.049(5) 0.085(7) 0.105(7) 0.000 0.000 0.000
O2 0.052(2) 0.051(2) 0.046(2) 0.0158(18) -0.0016(17) -0.0010(18)
Zr1 0.0469(7) 0.0433(7) 0.0493(7) 0.000 0.000 0.000

loop_
_atom_type_symbol
_atom_type_description
_atom_type_scat_dispersion_real
_atom_type_scat_dispersion_imag
_atom_type_scat_source
C C 0.0033 0.0016 'International Tables Vol C Tables 4.2.6.8 and 6.1.1.4'
H H 0.0000 0.0000 'International Tables Vol C Tables 4.2.6.8 and 6.1.1.4'
N N 0.0061 0.0033 'International Tables Vol C Tables 4.2.6.8 and 6.1.1.4'
O O 0.0106 0.0060 'International Tables Vol C Tables 4.2.6.8 and 6.1.1.4'
F F 0.0171 0.0103 'International Tables Vol C Tables 4.2.6.8 and 6.1.1.4'
Zr Zr -2.9673 0.5597 'International Tables Vol C Tables 4.2.6.8 and 6.1.1.4'
Cu Cu 0.3201 1.2651 'International Tables Vol C Tables 4.2.6.8 and 6.1.1.4'

loop_
_geom_angle_atom_site_label_1
_geom_angle_atom_site_label_2
_geom_angle_atom_site_label_3
_geom_angle
_geom_angle_site_symmetry_1
_geom_angle_site_symmetry_3
_geom_angle_publ_flag
C1 N1 C2 108.0 . . ?
C1 N1 Cu2 121.7(2) . . ?
C2 N1 Cu2 130.2(2) . . ?
N1 C1 N2 108.0 . . ?
N1 C1 H1 126.0 . . ?
N2 C1 H1 126.0 . . ?
C5 N2 C3 129.8(4) . . ?
C5 N2 C1 121.9(4) . . ?
C3 N2 C1 108.0 . . ?
N2 C3 C2 108.0 . . ?
N2 C3 H3 126.0 . . ?
C2 C3 H3 126.0 . . ?
C3 C2 N1 108.0 . . ?
C3 C2 H2 126.0 . . ?
N1 C2 H2 126.0 . . ?
C5 C4 C5 120.4(8) . 12 ?
C5 C4 H4 119.8 . . ?
C5 C4 H4 119.8 12 . ?
C6 C5 C4 120.3(6) . . ?
C6 C5 N2 120.0(5) . . ?
C4 C5 N2 119.7(6) . . ?
C5 C6 C7 118.9(6) . . ?
C5 C6 H6 120.5 . . ?
C7 C6 H6 120.5 . . ?
C6 C7 C6 121.0(7) 12 . ?
C6 C7 C8 119.5(4) 12 . ?
C6 C7 C8 119.5(4) . . ?
O2 C8 O2 128.5(7) . 12 ?
O2 C8 C7 115.7(4) . . ?
O2 C8 C7 115.7(4) 12 . ?
O2 Cu1 O2 167.5(2) 11 10_556 ?
O2 Cu1 O2 89.4(3) 11 4_556 ?
O2 Cu1 O2 89.2(3) 10_556 4_556 ?
O2 Cu1 O2 89.2(3) 11 . ?
O2 Cu1 O2 89.4(3) 10_556 . ?
O2 Cu1 O2 167.5(2) 4_556 . ?
O2 Cu1 O1 96.23(11) 11 . ?
O2 Cu1 O1 96.23(11) 10_556 . ?
O2 Cu1 O1 96.23(11) 4_556 . ?
O2 Cu1 O1 96.23(11) . . ?
O2 Cu1 Cu1 83.77(11) 11 9_556 ?
O2 Cu1 Cu1 83.77(11) 10_556 9_556 ?
O2 Cu1 Cu1 83.77(11) 4_556 9_556 ?
O2 Cu1 Cu1 83.77(11) . 9_556 ?
O1 Cu1 Cu1 180.0 . 9_556 ?
N1 Cu2 N1 180.0(2) 10 6 ?
N1 Cu2 N1 92.0(3) 10 13 ?
N1 Cu2 N1 88.0(3) 6 13 ?
N1 Cu2 N1 88.0(3) 10 . ?
N1 Cu2 N1 92.0(3) 6 . ?
N1 Cu2 N1 180.0 13 . ?
N1 Cu2 F1 92.21(14) 10 . ?
N1 Cu2 F1 87.79(14) 6 . ?
N1 Cu2 F1 87.79(14) 13 . ?
N1 Cu2 F1 92.21(14) . . ?
Zr1 F1 Cu2 160.1(2) . . ?
Cu1 O1 H1B 109.8 . . ?
Cu1 O1 H1C 109.8 . . ?
H1B O1 H1C 108.2 . . ?
Cu1 O1 H1B 109.785(16) . 10_556 ?
H1B O1 H1B 56.2 . 10_556 ?
H1C O1 H1B 140.4 . 10_556 ?
Cu1 O1 H1B 109.785(15) . 4_556 ?
H1B O1 H1B 140.4 . 4_556 ?
H1C O1 H1B 57.2 . 4_556 ?
H1B O1 H1B 109.1 10_556 4_556 ?
C8 O2 Cu1 121.9(4) . . ?
F2 Zr1 F2 172.0(4) 10 . ?
F2 Zr1 F4 94.02(19) 10 . ?
F2 Zr1 F4 94.02(19) . . ?
F2 Zr1 F1 89.723(17) 10 . ?
F2 Zr1 F1 89.722(17) . . ?
F4 Zr1 F1 93.96(14) . . ?
F2 Zr1 F1 89.722(17) 10 3 ?
F2 Zr1 F1 89.722(17) . 3 ?
F4 Zr1 F1 93.96(14) . 3 ?
F1 Zr1 F1 172.1(3) . 3 ?
F2 Zr1 F3 85.98(19) 10 . ?
F2 Zr1 F3 85.98(19) . . ?
F4 Zr1 F3 180.0 . . ?
F1 Zr1 F3 86.04(14) . . ?
F1 Zr1 F3 86.04(14) 3 . ?

loop_
_geom_bond_atom_site_label_1
_geom_bond_atom_site_label_2
_geom_bond_distance
_geom_bond_site_symmetry_2
_geom_bond_publ_flag
N1 C1 1.4200 . ?
N1 C2 1.4200 . ?
N1 Cu2 1.950(3) . ?
C1 N2 1.4200 . ?
C1 H1 0.9300 . ?
N2 C5 1.395(6) . ?
N2 C3 1.4200 . ?
C3 C2 1.4200 . ?
C3 H3 0.9300 . ?
C2 H2 0.9300 . ?
C4 C5 1.377(7) . ?
C4 C5 1.377(7) 12 ?
C4 H4 0.9300 . ?
C5 C6 1.377(8) . ?
C6 C7 1.389(6) . ?
C6 H6 0.9300 . ?
C7 C8 1.528(10) . ?
C8 O2 1.236(5) . ?
C8 O2 1.236(5) 12 ?
Cu1 O2 1.975(4) 11 ?
Cu1 O2 1.975(4) 10_556 ?
Cu1 O2 1.975(4) 4_556 ?
Cu1 O2 1.975(4) . ?
Cu1 O1 2.130(9) . ?
Cu1 Cu1 2.656(3) 9_556 ?
Cu2 F1 2.483(5) . ?
F1 Zr1 2.011(5) . ?
F2 Zr1 1.984(6) . ?
F3 Zr1 2.029(7) . ?
F4 Zr1 2.002(10) . ?
O1 H1B 0.8500 . ?
O1 H1C 0.8500 . ?
O1 H1B 0.8500 10_556 ?
O1 H1B 0.8500 4_556 ?

loop_
_geom_torsion_atom_site_label_1
_geom_torsion_atom_site_label_2
_geom_torsion_atom_site_label_3
_geom_torsion_atom_site_label_4
_geom_torsion
_geom_torsion_site_symmetry_1
_geom_torsion_site_symmetry_2
_geom_torsion_site_symmetry_3
_geom_torsion_site_symmetry_4
_geom_torsion_publ_flag
C2 N1 C1 N2 0.0 . . . . ?
Cu2 N1 C1 N2 176.3(4) . . . . ?
N1 C1 N2 C5 -174.0(6) . . . . ?
N1 C1 N2 C3 0.0 . . . . ?
C5 N2 C3 C2 173.3(6) . . . . ?
C1 N2 C3 C2 0.0 . . . . ?
N2 C3 C2 N1 0.0 . . . . ?
C1 N1 C2 C3 0.0 . . . . ?
Cu2 N1 C2 C3 -175.9(4) . . . . ?
C5 C4 C5 C6 -3.2(16) 12 . . . ?
C5 C4 C5 N2 176.5(6) 12 . . . ?
C3 N2 C5 C6 20.6(10) . . . . ?
C1 N2 C5 C6 -166.9(5) . . . . ?
C3 N2 C5 C4 -159.1(7) . . . . ?
C1 N2 C5 C4 13.4(10) . . . . ?
C4 C5 C6 C7 2.9(12) . . . . ?
N2 C5 C6 C7 -176.8(7) . . . . ?
C5 C6 C7 C6 -2.6(13) . . . 12 ?
C5 C6 C7 C8 175.4(7) . . . . ?
C6 C7 C8 O2 -179.8(7) 12 . . . ?
C6 C7 C8 O2 2.1(11) . . . . ?
C6 C7 C8 O2 -2.1(11) 12 . . 12 ?
C6 C7 C8 O2 179.8(7) . . . 12 ?
O2 C8 O2 Cu1 4.3(13) 12 . . . ?
C7 C8 O2 Cu1 -178.4(5) . . . . ?

loop_
_platon_squeeze_void_nr
_platon_squeeze_void_average_x
_platon_squeeze_void_average_y
_platon_squeeze_void_average_z
_platon_squeeze_void_volume
_platon_squeeze_void_count_electrons
_platon_squeeze_void_content
1 -0.007 -0.010 -0.035 5168 1493 ' '
